data_7018404
loop_
_publ_author_name
'Sun, Hongsui'
'Ritch, Jamie S.'
'Hayes, Paul G.'

_publ_section_title
;
 Ring-opening polymerisation of rac-lactide mediated by cationic zinc
 complexes featuring P-stereogenic bisphosphinimine ligands.
;
_journal_issue 13
_journal_name_full 'Dalton transactions (Cambridge, England : 2003)'
_journal_page_first 3701
_journal_page_last 3713
_journal_paper_doi 10.1039/c2dt11954d
_journal_volume 41
_journal_year 2012
_chemical_formula_sum 'C44 H60 B2 O3 P2'
_chemical_formula_weight 720.48
_chemical_name_systematic
;

?

;
_space_group_IT_number 4
_symmetry_cell_setting monoclinic
_symmetry_space_group_name_Hall 'P 2yb'
_symmetry_space_group_name_H-M 'P 1 21 1'
_atom_sites_solution_hydrogens geom
_atom_sites_solution_primary direct
_atom_sites_solution_secondary difmap
_audit_creation_method SHELXL-97
_cell_angle_alpha 90.00
_cell_angle_beta 96.742(2)
_cell_angle_gamma 90.00
_cell_formula_units_Z 2
_cell_length_a 12.0455(15)
_cell_length_b 9.0733(11)
_cell_length_c 21.256(3)
_cell_measurement_reflns_used 7266
_cell_measurement_temperature 173(2)
_cell_measurement_theta_max 21.91
_cell_measurement_theta_min 2.42
_cell_volume 2307.1(5)
_computing_cell_refinement 'Bruker SMART'
_computing_data_collection 'Bruker SMART'
_computing_data_reduction 'Bruker SAINT'
_computing_molecular_graphics 'Bruker SHELXTL'
_computing_publication_material 'Bruker SHELXTL'
_computing_structure_refinement 'SHELXL-97 (Sheldrick, 1997)'
_computing_structure_solution 'SHELXS-97 (Sheldrick, 1990)'
_diffrn_ambient_temperature 173(2)
_diffrn_measured_fraction_theta_full 1.000
_diffrn_measured_fraction_theta_max 0.985
_diffrn_measurement_device_type 'CCD area detector'
_diffrn_measurement_method 'phi and omega scans'
_diffrn_radiation_monochromator graphite
_diffrn_radiation_source 'fine-focus sealed tube'
_diffrn_radiation_type MoK\a
_diffrn_radiation_wavelength 0.71073
_diffrn_reflns_av_R_equivalents 0.1006
_diffrn_reflns_av_sigmaI/netI 0.1678
_diffrn_reflns_limit_h_max 15
_diffrn_reflns_limit_h_min -15
_diffrn_reflns_limit_k_max 11
_diffrn_reflns_limit_k_min -11
_diffrn_reflns_limit_l_max 27
_diffrn_reflns_limit_l_min -27
_diffrn_reflns_number 33514
_diffrn_reflns_theta_full 25.00
_diffrn_reflns_theta_max 27.96
_diffrn_reflns_theta_min 1.70
_exptl_absorpt_coefficient_mu 0.128
_exptl_absorpt_correction_T_max 0.7456
_exptl_absorpt_correction_T_min 0.6291
_exptl_absorpt_correction_type multi-scan
_exptl_absorpt_process_details 'SADABS (Bruker, 2008)'
_exptl_crystal_colour colorless
_exptl_crystal_density_diffrn 1.037
_exptl_crystal_density_method 'not measured'
_exptl_crystal_description needle
_exptl_crystal_F_000 776
_exptl_crystal_size_max 0.517
_exptl_crystal_size_mid 0.114
_exptl_crystal_size_min 0.07
_platon_squeeze_details
;
The unit cell contained a disordered pentane solvent molecule,
for which no suitable model could be found.The electron density
related to the molecule was removed using SQUEEZE, leaving a
void of ca. 279 A3.
;
_refine_diff_density_max 1.069
_refine_diff_density_min -0.398
_refine_diff_density_rms 0.075
_refine_ls_abs_structure_details 'Flack H D (1983), Acta Cryst. A39, 876-881'
_refine_ls_abs_structure_Flack -0.08(15)
_refine_ls_extinction_method none
_refine_ls_goodness_of_fit_ref 0.891
_refine_ls_hydrogen_treatment constr
_refine_ls_matrix_type full
_refine_ls_number_parameters 468
_refine_ls_number_reflns 10776
_refine_ls_number_restraints 1
_refine_ls_restrained_S_all 0.891
_refine_ls_R_factor_all 0.1489
_refine_ls_R_factor_gt 0.0862
_refine_ls_shift/su_max 0.000
_refine_ls_shift/su_mean 0.000
_refine_ls_structure_factor_coef Fsqd
_refine_ls_weighting_details 'calc w=1/[\s^2^(Fo^2^)+(0.1179P)^2^+0.0000P] where P=(Fo^2^+2Fc^2^)/3'
_refine_ls_weighting_scheme calc
_refine_ls_wR_factor_gt 0.2073
_refine_ls_wR_factor_ref 0.2275
_reflns_number_gt 4861
_reflns_number_total 10776
_reflns_threshold_expression >2sigma(I)
_cod_data_source_file c2dt11954d.txt
_cod_data_source_block ph10023_0m
_cod_depositor_comments
;
The following automatic conversions were performed:

'_symmetry_cell_setting' value 'Monoclinic' changed to 'monoclinic'
according to /home/saulius/struct/CIF-dictionaries/cif_core.dic
dictionary named 'cif_core.dic' version 2.4.1 from 2010-06-29.

Automatic conversion script
Id: cif_fix_values 1715 2011-07-08 13:25:40Z adriana 
;
_cod_original_cell_volume 2307.0(5)
_cod_original_sg_symbol_H-M P2(1)
_cod_database_code 7018404

loop_
_symmetry_equiv_pos_as_xyz
'x, y, z'
'-x, y+1/2, -z'

loop_
_atom_site_label
_atom_site_type_symbol
_atom_site_fract_x
_atom_site_fract_y
_atom_site_fract_z
_atom_site_U_iso_or_equiv
_atom_site_adp_type
_atom_site_occupancy
_atom_site_symmetry_multiplicity
_atom_site_calc_flag
_atom_site_refinement_flags
P1 P 0.81136(10) 0.17615(15) 0.89577(6) 0.0390(3) Uani 1 1 d .
P2 P 0.35340(12) 0.15301(17) 0.75478(6) 0.0532(4) Uani 1 1 d .
O1 O 0.5419(3) 0.0934(4) 0.87296(17) 0.0561(10) Uani 1 1 d .
O2 O 0.7648(3) 0.1132(4) 0.82789(14) 0.0403(8) Uani 1 1 d .
O3 O 0.2499(3) 0.0855(4) 0.71047(14) 0.0435(9) Uani 1 1 d .
B1 B 0.9646(5) 0.1526(12) 0.9211(4) 0.087(3) Uani 1 1 d .
H1A H 0.9853 0.0491 0.9161 0.131 Uiso 1 1 calc R
H1B H 0.9814 0.1813 0.9657 0.131 Uiso 1 1 calc R
H1C H 1.0071 0.2149 0.8949 0.131 Uiso 1 1 calc R
C1 C 0.7234(5) 0.0761(5) 0.9464(2) 0.0462(13) Uani 1 1 d .
C2 C 0.7707(6) 0.0123(6) 1.0004(3) 0.0678(19) Uani 1 1 d .
H2 H 0.8492 0.0191 1.0118 0.081 Uiso 1 1 calc R
C3 C 0.6997(6) -0.0700(6) 1.0430(3) 0.0627(18) Uani 1 1 d .
H3 H 0.7317 -0.1099 1.0823 0.075 Uiso 1 1 calc R
C4 C 0.5898(6) -0.0850(8) 1.0234(3) 0.0707(18) Uani 1 1 d .
H4 H 0.5443 -0.1365 1.0497 0.085 Uiso 1 1 calc R
C5 C 0.5408(5) -0.0284(7) 0.9669(3) 0.0631(16) Uani 1 1 d .
C6 C 0.6074(5) 0.0509(6) 0.9311(3) 0.0522(14) Uani 1 1 d .
C7 C 0.4287(5) -0.0375(7) 0.9310(3) 0.0580(15) Uani 1 1 d .
C8 C 0.3225(5) -0.1017(7) 0.9416(3) 0.0640(18) Uani 1 1 d .
H8 H 0.3150 -0.1621 0.9773 0.077 Uiso 1 1 calc R
C9 C 0.2348(5) -0.0713(8) 0.8983(3) 0.0671(18) Uani 1 1 d .
H9 H 0.1625 -0.1033 0.9059 0.081 Uiso 1 1 calc R
C10 C 0.2463(4) 0.0046(7) 0.8432(3) 0.0610(18) Uani 1 1 d .
H10 H 0.1809 0.0265 0.8154 0.073 Uiso 1 1 calc R
C11 C 0.3465(4) 0.0494(6) 0.8268(2) 0.0415(12) Uani 1 1 d .
C12 C 0.4328(4) 0.0413(7) 0.8751(3) 0.0546(15) Uani 1 1 d .
C13 C 0.7652(4) 0.3621(5) 0.8987(2) 0.0345(11) Uani 1 1 d .
C14 C 0.6611(4) 0.4071(5) 0.8695(2) 0.0407(12) Uani 1 1 d .
H14 H 0.6137 0.3386 0.8455 0.049 Uiso 1 1 calc R
C15 C 0.6255(6) 0.5561(7) 0.8755(3) 0.0643(17) Uani 1 1 d .
H15 H 0.5544 0.5895 0.8569 0.077 Uiso 1 1 calc R
C16 C 0.7030(7) 0.6520(6) 0.9113(3) 0.0689(19) Uani 1 1 d .
H16 H 0.6838 0.7525 0.9162 0.083 Uiso 1 1 calc R
C17 C 0.8023(6) 0.6029(9) 0.9380(3) 0.076(2) Uani 1 1 d .
H17 H 0.8513 0.6698 0.9618 0.091 Uiso 1 1 calc R
C18 C 0.8346(5) 0.4642(6) 0.9326(2) 0.0501(14) Uani 1 1 d .
H18 H 0.9060 0.4342 0.9521 0.060 Uiso 1 1 calc R
C19 C 0.8359(4) 0.1055(6) 0.7751(2) 0.0438(13) Uani 1 1 d .
H19 H 0.9149 0.0838 0.7927 0.053 Uiso 1 1 calc R
C20 C 0.7909(5) -0.0202(6) 0.7333(2) 0.0474(13) Uani 1 1 d .
H20 H 0.7119 0.0062 0.7175 0.057 Uiso 1 1 calc R
C21 C 0.8534(6) -0.0245(6) 0.6759(3) 0.0616(17) Uani 1 1 d .
H21A H 0.9324 -0.0504 0.6894 0.074 Uiso 1 1 calc R
H21B H 0.8210 -0.1026 0.6468 0.074 Uiso 1 1 calc R
C22 C 0.8489(5) 0.1201(6) 0.6410(2) 0.0569(15) Uani 1 1 d .
H22A H 0.8931 0.1119 0.6047 0.068 Uiso 1 1 calc R
H22B H 0.7705 0.1414 0.6240 0.068 Uiso 1 1 calc R
C23 C 0.8935(4) 0.2449(6) 0.6825(2) 0.0475(14) Uani 1 1 d .
H23 H 0.9737 0.2230 0.6971 0.057 Uiso 1 1 calc R
C24 C 0.8312(4) 0.2513(6) 0.7415(2) 0.0430(12) Uani 1 1 d .
H24A H 0.8653 0.3281 0.7708 0.052 Uiso 1 1 calc R
H24B H 0.7522 0.2786 0.7288 0.052 Uiso 1 1 calc R
C28 C 0.8893(6) 0.3943(6) 0.6488(3) 0.0674(18) Uani 1 1 d .
H28A H 0.9339 0.3898 0.6132 0.101 Uiso 1 1 calc R
H28B H 0.9196 0.4706 0.6787 0.101 Uiso 1 1 calc R
H28C H 0.8116 0.4182 0.6331 0.101 Uiso 1 1 calc R
C29 C 0.2907(6) 0.3481(8) 0.7728(3) 0.0670(18) Uani 1 1 d .
C30 C 0.1803(7) 0.3531(8) 0.7873(3) 0.083(2) Uani 1 1 d .
H30 H 0.1361 0.2668 0.7889 0.100 Uiso 1 1 calc R
C31 C 0.1392(9) 0.4930(9) 0.7995(4) 0.116(3) Uani 1 1 d .
H31 H 0.0629 0.5063 0.8054 0.140 Uiso 1 1 calc R
C32 C 0.2136(15) 0.6149(9) 0.8027(5) 0.194(8) Uani 1 1 d .
H32 H 0.1893 0.7101 0.8137 0.233 Uiso 1 1 calc R
C33 C 0.3200(12) 0.5928(12) 0.7898(6) 0.152(5) Uani 1 1 d .
H33 H 0.3697 0.6743 0.7906 0.182 Uiso 1 1 calc R
C34 C 0.3534(9) 0.4702(10) 0.7771(4) 0.126(4) Uani 1 1 d .
H34 H 0.4294 0.4610 0.7698 0.151 Uiso 1 1 calc R
C35 C 0.2480(4) 0.0830(5) 0.6416(2) 0.0368(11) Uani 1 1 d .
H35 H 0.3248 0.0590 0.6312 0.044 Uiso 1 1 calc R
C36 C 0.1692(4) -0.0423(6) 0.6175(2) 0.0421(12) Uani 1 1 d .
H36 H 0.0932 -0.0164 0.6287 0.050 Uiso 1 1 calc R
C37 C 0.1621(5) -0.0407(6) 0.5418(2) 0.0509(14) Uani 1 1 d .
H37A H 0.2360 -0.0672 0.5291 0.061 Uiso 1 1 calc R
H37B H 0.1075 -0.1157 0.5241 0.061 Uiso 1 1 calc R
C38 C 0.1268(4) 0.1116(6) 0.5143(2) 0.0504(14) Uani 1 1 d .
H38A H 0.1246 0.1087 0.4677 0.061 Uiso 1 1 calc R
H38B H 0.0506 0.1348 0.5245 0.061 Uiso 1 1 calc R
C39 C 0.2050(4) 0.2298(6) 0.5401(2) 0.0437(13) Uani 1 1 d .
H39 H 0.2806 0.2066 0.5276 0.052 Uiso 1 1 calc R
C40 C 0.2143(4) 0.2309(6) 0.6132(2) 0.0448(13) Uani 1 1 d .
H40A H 0.2701 0.3056 0.6297 0.054 Uiso 1 1 calc R
H40B H 0.1413 0.2597 0.6265 0.054 Uiso 1 1 calc R
C41 C 0.1993(4) -0.1893(6) 0.6465(3) 0.0444(13) Uani 1 1 d .
H41 H 0.2095 -0.1754 0.6935 0.053 Uiso 1 1 calc R
C42 C 0.3117(5) -0.2505(7) 0.6276(4) 0.082(2) Uani 1 1 d .
H42A H 0.3049 -0.2656 0.5817 0.122 Uiso 1 1 calc R
H42B H 0.3291 -0.3446 0.6492 0.122 Uiso 1 1 calc R
H42C H 0.3718 -0.1798 0.6401 0.122 Uiso 1 1 calc R
C43 C 0.1081(5) -0.3023(7) 0.6317(3) 0.0612(16) Uani 1 1 d .
H43A H 0.0372 -0.2624 0.6425 0.092 Uiso 1 1 calc R
H43B H 0.1270 -0.3917 0.6565 0.092 Uiso 1 1 calc R
H43C H 0.1010 -0.3263 0.5864 0.092 Uiso 1 1 calc R
C44 C 0.1694(6) 0.3844(7) 0.5125(3) 0.0707(19) Uani 1 1 d .
H44A H 0.1655 0.3816 0.4662 0.106 Uiso 1 1 calc R
H44B H 0.2245 0.4582 0.5293 0.106 Uiso 1 1 calc R
H44C H 0.0959 0.4104 0.5247 0.106 Uiso 1 1 calc R
C25 C 0.7858(8) -0.1709(7) 0.7674(3) 0.098(3) Uani 1 1 d .
H25 H 0.7486 -0.1510 0.8062 0.117 Uiso 1 1 calc R
C27 C 0.9049(12) -0.2293(12) 0.7918(5) 0.212(8) Uani 1 1 d .
H27A H 0.9578 -0.1988 0.7626 0.318 Uiso 1 1 calc R
H27B H 0.9034 -0.3371 0.7942 0.318 Uiso 1 1 calc R
H27C H 0.9285 -0.1886 0.8340 0.318 Uiso 1 1 calc R
C26 C 0.7093(10) -0.2847(9) 0.7278(4) 0.147(5) Uani 1 1 d .
H26A H 0.6307 -0.2597 0.7301 0.220 Uiso 1 1 calc R
H26B H 0.7245 -0.3838 0.7449 0.220 Uiso 1 1 calc R
H26C H 0.7246 -0.2817 0.6835 0.220 Uiso 1 1 calc R
B2 B 0.4904(6) 0.140(2) 0.7181(3) 0.168(8) Uani 1 1 d .
H2A H 0.5014 0.0383 0.7044 0.252 Uiso 1 1 calc R
H2B H 0.5527 0.1687 0.7495 0.252 Uiso 1 1 calc R
H2C H 0.4874 0.2059 0.6814 0.252 Uiso 1 1 calc R

loop_
_atom_site_aniso_label
_atom_site_aniso_U_11
_atom_site_aniso_U_22
_atom_site_aniso_U_33
_atom_site_aniso_U_23
_atom_site_aniso_U_13
_atom_site_aniso_U_12
P1 0.0363(6) 0.0493(8) 0.0314(7) -0.0008(6) 0.0034(5) 0.0109(6)
P2 0.0619(9) 0.0652(10) 0.0284(7) 0.0146(7) -0.0117(6) -0.0350(8)
O1 0.067(2) 0.051(2) 0.050(2) 0.0074(18) 0.0048(18) 0.0040(19)
O2 0.0461(19) 0.045(2) 0.0324(17) -0.0056(15) 0.0146(14) 0.0036(15)
O3 0.0381(18) 0.054(2) 0.0358(19) -0.0134(16) -0.0064(14) -0.0031(16)
B1 0.049(4) 0.133(8) 0.078(5) 0.002(6) 0.002(4) 0.023(5)
C1 0.070(4) 0.032(3) 0.036(3) 0.007(2) 0.005(3) 0.009(3)
C2 0.118(5) 0.045(4) 0.036(3) -0.001(3) -0.011(3) -0.012(3)
C3 0.115(6) 0.039(3) 0.028(3) 0.005(3) -0.016(3) -0.002(3)
C4 0.067(4) 0.092(5) 0.054(4) -0.015(4) 0.008(3) 0.008(4)
C5 0.066(4) 0.066(4) 0.059(4) 0.010(3) 0.010(3) 0.016(3)
C6 0.063(4) 0.045(3) 0.052(3) 0.023(3) 0.020(3) 0.014(3)
C7 0.071(4) 0.058(4) 0.046(3) 0.013(3) 0.012(3) 0.004(3)
C8 0.056(4) 0.069(4) 0.072(4) 0.034(3) 0.028(3) 0.016(3)
C9 0.040(3) 0.114(6) 0.050(4) 0.016(4) 0.012(3) -0.007(3)
C10 0.042(3) 0.107(5) 0.034(3) 0.020(3) 0.006(2) 0.015(3)
C11 0.039(3) 0.051(3) 0.034(3) 0.016(2) 0.003(2) 0.001(2)
C12 0.043(3) 0.067(4) 0.055(4) 0.013(3) 0.010(3) -0.007(3)
C13 0.034(3) 0.037(3) 0.035(3) -0.003(2) 0.010(2) -0.002(2)
C14 0.051(3) 0.037(3) 0.037(3) -0.001(2) 0.014(2) 0.000(2)
C15 0.090(5) 0.045(4) 0.062(4) 0.016(3) 0.029(3) 0.022(3)
C16 0.129(6) 0.028(3) 0.058(4) -0.006(3) 0.043(4) -0.019(4)
C17 0.086(5) 0.083(6) 0.057(4) -0.010(4) 0.002(4) -0.027(4)
C18 0.061(4) 0.045(4) 0.044(3) -0.016(3) 0.001(3) -0.016(3)
C19 0.044(3) 0.052(3) 0.040(3) 0.001(3) 0.020(2) 0.015(2)
C20 0.067(4) 0.042(3) 0.039(3) -0.002(2) 0.030(3) 0.003(3)
C21 0.095(5) 0.040(3) 0.057(4) -0.004(3) 0.038(3) 0.007(3)
C22 0.081(4) 0.058(4) 0.036(3) -0.001(3) 0.027(3) 0.007(3)
C23 0.044(3) 0.052(3) 0.048(3) 0.006(3) 0.015(3) -0.001(3)
C24 0.050(3) 0.038(3) 0.043(3) -0.011(2) 0.011(2) 0.005(2)
C28 0.103(5) 0.041(4) 0.063(4) 0.003(3) 0.032(4) -0.008(3)
C29 0.073(4) 0.088(5) 0.037(3) -0.021(3) -0.007(3) -0.026(4)
C30 0.109(6) 0.067(5) 0.070(5) -0.012(4) -0.004(4) 0.000(4)
C31 0.180(9) 0.066(6) 0.092(6) -0.024(5) -0.029(6) 0.059(6)
C32 0.37(2) 0.021(4) 0.146(10) -0.011(5) -0.149(13) 0.044(8)
C33 0.220(13) 0.052(6) 0.171(10) 0.007(6) -0.029(9) 0.078(7)
C34 0.139(8) 0.081(6) 0.135(8) 0.034(6) -0.075(7) -0.044(6)
C35 0.038(3) 0.040(3) 0.031(3) -0.008(2) 0.001(2) 0.000(2)
C36 0.033(3) 0.062(4) 0.031(3) -0.011(2) 0.001(2) -0.004(2)
C37 0.053(3) 0.062(4) 0.037(3) -0.011(3) 0.002(2) 0.001(3)
C38 0.052(3) 0.063(4) 0.034(3) -0.012(3) 0.000(2) -0.002(3)
C39 0.049(3) 0.048(3) 0.033(3) 0.000(2) -0.002(2) 0.004(2)
C40 0.046(3) 0.054(3) 0.032(3) -0.015(2) -0.001(2) -0.006(2)
C41 0.053(3) 0.035(3) 0.042(3) -0.004(2) -0.004(3) 0.002(2)
C42 0.061(4) 0.054(4) 0.129(6) -0.013(4) 0.006(4) 0.022(3)
C43 0.062(3) 0.058(4) 0.064(4) 0.001(3) 0.009(3) -0.008(3)
C44 0.095(5) 0.071(5) 0.044(4) -0.003(3) -0.003(3) -0.005(4)
C25 0.191(9) 0.048(4) 0.070(5) -0.003(3) 0.083(5) 0.006(5)
C27 0.334(17) 0.157(10) 0.184(11) 0.138(9) 0.195(12) 0.182(12)
C26 0.260(13) 0.070(6) 0.131(8) -0.045(5) 0.113(9) -0.063(7)
B2 0.049(4) 0.42(2) 0.034(4) 0.012(8) -0.003(3) -0.098(9)

loop_
_atom_type_symbol
_atom_type_description
_atom_type_scat_dispersion_real
_atom_type_scat_dispersion_imag
_atom_type_scat_source
C C 0.0033 0.0016 'International Tables Vol C Tables 4.2.6.8 and 6.1.1.4'
H H 0.0000 0.0000 'International Tables Vol C Tables 4.2.6.8 and 6.1.1.4'
B B 0.0013 0.0007 'International Tables Vol C Tables 4.2.6.8 and 6.1.1.4'
O O 0.0106 0.0060 'International Tables Vol C Tables 4.2.6.8 and 6.1.1.4'
P P 0.1023 0.0942 'International Tables Vol C Tables 4.2.6.8 and 6.1.1.4'

loop_
_geom_angle_atom_site_label_1
_geom_angle_atom_site_label_2
_geom_angle_atom_site_label_3
_geom_angle
O2 P1 C13 107.1(2)
O2 P1 C1 100.8(2)
C13 P1 C1 104.1(2)
O2 P1 B1 116.8(3)
C13 P1 B1 113.5(4)
C1 P1 B1 113.1(3)
O3 P2 C11 101.0(2)
O3 P2 B2 112.8(3)
C11 P2 B2 116.2(4)
O3 P2 C29 99.7(2)
C11 P2 C29 104.2(3)
B2 P2 C29 120.2(6)
C12 O1 C6 107.7(4)
C19 O2 P1 121.8(3)
C35 O3 P2 121.1(3)
P1 B1 H1A 109.5
P1 B1 H1B 109.5
H1A B1 H1B 109.5
P1 B1 H1C 109.5
H1A B1 H1C 109.5
H1B B1 H1C 109.5
C2 C1 C6 115.6(5)
C2 C1 P1 119.7(5)
C6 C1 P1 124.6(4)
C1 C2 C3 120.6(6)
C1 C2 H2 119.7
C3 C2 H2 119.7
C4 C3 C2 117.9(5)
C4 C3 H3 121.0
C2 C3 H3 121.0
C3 C4 C5 122.5(7)
C3 C4 H4 118.8
C5 C4 H4 118.8
C6 C5 C4 117.5(6)
C6 C5 C7 107.7(5)
C4 C5 C7 134.8(6)
C5 C6 C1 125.7(5)
C5 C6 O1 108.6(5)
C1 C6 O1 125.5(4)
C12 C7 C8 117.3(5)
C12 C7 C5 106.9(5)
C8 C7 C5 135.7(5)
C9 C8 C7 116.7(5)
C9 C8 H8 121.7
C7 C8 H8 121.7
C8 C9 C10 122.3(5)
C8 C9 H9 118.9
C10 C9 H9 118.9
C11 C10 C9 123.3(5)
C11 C10 H10 118.4
C9 C10 H10 118.4
C10 C11 C12 114.2(4)
C10 C11 P2 120.3(4)
C12 C11 P2 123.7(4)
C11 C12 C7 124.4(5)
C11 C12 O1 126.0(5)
C7 C12 O1 109.1(5)
C18 C13 C14 119.4(5)
C18 C13 P1 118.6(4)
C14 C13 P1 122.0(4)
C13 C14 C15 120.1(5)
C13 C14 H14 120.0
C15 C14 H14 120.0
C16 C15 C14 116.1(6)
C16 C15 H15 122.0
C14 C15 H15 122.0
C17 C16 C15 121.3(6)
C17 C16 H16 119.4
C15 C16 H16 119.4
C18 C17 C16 122.4(6)
C18 C17 H17 118.8
C16 C17 H17 118.8
C17 C18 C13 120.9(6)
C17 C18 H18 119.6
C13 C18 H18 119.6
O2 C19 C24 108.9(4)
O2 C19 C20 106.3(4)
C24 C19 C20 113.3(4)
O2 C19 H19 109.4
C24 C19 H19 109.4
C20 C19 H19 109.4
C21 C20 C19 108.5(4)
C21 C20 C25 113.9(5)
C19 C20 C25 115.0(5)
C21 C20 H20 106.3
C19 C20 H20 106.3
C25 C20 H20 106.3
C22 C21 C20 112.6(4)
C22 C21 H21A 109.1
C20 C21 H21A 109.1
C22 C21 H21B 109.1
C20 C21 H21B 109.1
H21A C21 H21B 107.8
C23 C22 C21 112.3(5)
C23 C22 H22A 109.1
C21 C22 H22A 109.1
C23 C22 H22B 109.1
C21 C22 H22B 109.1
H22A C22 H22B 107.9
C22 C23 C28 113.9(5)
C22 C23 C24 109.5(4)
C28 C23 C24 110.8(5)
C22 C23 H23 107.4
C28 C23 H23 107.4
C24 C23 H23 107.4
C19 C24 C23 111.1(4)
C19 C24 H24A 109.4
C23 C24 H24A 109.4
C19 C24 H24B 109.4
C23 C24 H24B 109.4
H24A C24 H24B 108.0
C23 C28 H28A 109.5
C23 C28 H28B 109.5
H28A C28 H28B 109.5
C23 C28 H28C 109.5
H28A C28 H28C 109.5
H28B C28 H28C 109.5
C34 C29 C30 120.0(8)
C34 C29 P2 121.9(7)
C30 C29 P2 117.8(5)
C31 C30 C29 115.9(8)
C31 C30 H30 122.1
C29 C30 H30 122.1
C30 C31 C32 118.8(11)
C30 C31 H31 120.6
C32 C31 H31 120.6
C33 C32 C31 118.8(10)
C33 C32 H32 120.6
C31 C32 H32 120.6
C34 C33 C32 121.4(14)
C34 C33 H33 119.3
C32 C33 H33 119.3
C33 C34 C29 124.9(13)
C33 C34 H34 117.6
C29 C34 H34 117.6
O3 C35 C40 111.0(4)
O3 C35 C36 106.4(4)
C40 C35 C36 113.6(4)
O3 C35 H35 108.6
C40 C35 H35 108.6
C36 C35 H35 108.6
C41 C36 C35 114.4(4)
C41 C36 C37 113.8(4)
C35 C36 C37 106.7(4)
C41 C36 H36 107.2
C35 C36 H36 107.2
C37 C36 H36 107.2
C38 C37 C36 111.6(4)
C38 C37 H37A 109.3
C36 C37 H37A 109.3
C38 C37 H37B 109.3
C36 C37 H37B 109.3
H37A C37 H37B 108.0
C39 C38 C37 111.8(4)
C39 C38 H38A 109.3
C37 C38 H38A 109.3
C39 C38 H38B 109.3
C37 C38 H38B 109.3
H38A C38 H38B 107.9
C38 C39 C40 110.1(4)
C38 C39 C44 112.0(4)
C40 C39 C44 110.9(4)
C38 C39 H39 107.9
C40 C39 H39 107.9
C44 C39 H39 107.9
C35 C40 C39 112.4(4)
C35 C40 H40A 109.1
C39 C40 H40A 109.1
C35 C40 H40B 109.1
C39 C40 H40B 109.1
H40A C40 H40B 107.9
C36 C41 C43 112.6(4)
C36 C41 C42 112.8(5)
C43 C41 C42 109.7(5)
C36 C41 H41 107.1
C43 C41 H41 107.1
C42 C41 H41 107.1
C41 C42 H42A 109.5
C41 C42 H42B 109.5
H42A C42 H42B 109.5
C41 C42 H42C 109.5
H42A C42 H42C 109.5
H42B C42 H42C 109.5
C41 C43 H43A 109.5
C41 C43 H43B 109.5
H43A C43 H43B 109.5
C41 C43 H43C 109.5
H43A C43 H43C 109.5
H43B C43 H43C 109.5
C39 C44 H44A 109.5
C39 C44 H44B 109.5
H44A C44 H44B 109.5
C39 C44 H44C 109.5
H44A C44 H44C 109.5
H44B C44 H44C 109.5
C20 C25 C27 111.7(7)
C20 C25 C26 112.5(7)
C27 C25 C26 114.6(8)
C20 C25 H25 105.7
C27 C25 H25 105.7
C26 C25 H25 105.7
C25 C27 H27A 109.5
C25 C27 H27B 109.5
H27A C27 H27B 109.5
C25 C27 H27C 109.5
H27A C27 H27C 109.5
H27B C27 H27C 109.5
C25 C26 H26A 109.5
C25 C26 H26B 109.5
H26A C26 H26B 109.5
C25 C26 H26C 109.5
H26A C26 H26C 109.5
H26B C26 H26C 109.5
P2 B2 H2A 109.5
P2 B2 H2B 109.5
H2A B2 H2B 109.5
P2 B2 H2C 109.5
H2A B2 H2C 109.5
H2B B2 H2C 109.5

loop_
_geom_bond_atom_site_label_1
_geom_bond_atom_site_label_2
_geom_bond_distance
P1 O2 1.591(3)
P1 C13 1.780(5)
P1 C1 1.836(6)
P1 B1 1.873(6)
P2 O3 1.594(3)
P2 C11 1.807(5)
P2 B2 1.910(8)
P2 C29 1.979(7)
O1 C12 1.402(6)
O1 C6 1.439(6)
O2 C19 1.491(5)
O3 C35 1.462(5)
B1 H1A 0.9800
B1 H1B 0.9800
B1 H1C 0.9800
C1 C2 1.351(7)
C1 C6 1.416(8)
C2 C3 1.513(9)
C2 H2 0.9500
C3 C4 1.348(8)
C3 H3 0.9500
C4 C5 1.375(8)
C4 H4 0.9500
C5 C6 1.370(8)
C5 C7 1.473(8)
C7 C12 1.393(7)
C7 C8 1.447(8)
C8 C9 1.346(8)
C8 H8 0.9500
C9 C10 1.378(8)
C9 H9 0.9500
C10 C11 1.358(7)
C10 H10 0.9500
C11 C12 1.374(7)
C13 C18 1.390(7)
C13 C14 1.394(6)
C14 C15 1.429(7)
C14 H14 0.9500
C15 C16 1.428(9)
C15 H15 0.9500
C16 C17 1.338(9)
C16 H16 0.9500
C17 C18 1.327(9)
C17 H17 0.9500
C18 H18 0.9500
C19 C24 1.501(7)
C19 C20 1.507(7)
C19 H19 1.0000
C20 C21 1.507(7)
C20 C25 1.553(8)
C20 H20 1.0000
C21 C22 1.506(8)
C21 H21A 0.9900
C21 H21B 0.9900
C22 C23 1.496(7)
C22 H22A 0.9900
C22 H22B 0.9900
C23 C28 1.530(8)
C23 C24 1.538(7)
C23 H23 1.0000
C24 H24A 0.9900
C24 H24B 0.9900
C28 H28A 0.9800
C28 H28B 0.9800
C28 H28C 0.9800
C29 C34 1.338(9)
C29 C30 1.401(9)
C30 C31 1.397(10)
C30 H30 0.9500
C31 C32 1.420(16)
C31 H31 0.9500
C32 C33 1.36(2)
C32 H32 0.9500
C33 C34 1.224(13)
C33 H33 0.9500
C34 H34 0.9500
C35 C40 1.507(7)
C35 C36 1.530(7)
C35 H35 1.0000
C36 C41 1.496(7)
C36 C37 1.601(7)
C36 H36 1.0000
C37 C38 1.541(8)
C37 H37A 0.9900
C37 H37B 0.9900
C38 C39 1.489(7)
C38 H38A 0.9900
C38 H38B 0.9900
C39 C40 1.544(7)
C39 C44 1.561(8)
C39 H39 1.0000
C40 H40A 0.9900
C40 H40B 0.9900
C41 C43 1.509(7)
C41 C42 1.559(8)
C41 H41 1.0000
C42 H42A 0.9800
C42 H42B 0.9800
C42 H42C 0.9800
C43 H43A 0.9800
C43 H43B 0.9800
C43 H43C 0.9800
C44 H44A 0.9800
C44 H44B 0.9800
C44 H44C 0.9800
C25 C27 1.560(14)
C25 C26 1.563(11)
C25 H25 1.0000
C27 H27A 0.9800
C27 H27B 0.9800
C27 H27C 0.9800
C26 H26A 0.9800
C26 H26B 0.9800
C26 H26C 0.9800
B2 H2A 0.9800
B2 H2B 0.9800
B2 H2C 0.9800

loop_
_geom_torsion_atom_site_label_1
_geom_torsion_atom_site_label_2
_geom_torsion_atom_site_label_3
_geom_torsion_atom_site_label_4
_geom_torsion
C13 P1 O2 C19 98.9(4)
C1 P1 O2 C19 -152.5(3)
B1 P1 O2 C19 -29.7(5)
C11 P2 O3 C35 -152.5(4)
B2 P2 O3 C35 -27.8(7)
C29 P2 O3 C35 100.9(4)
O2 P1 C1 C2 134.0(4)
C13 P1 C1 C2 -115.1(4)
B1 P1 C1 C2 8.6(6)
O2 P1 C1 C6 -41.5(5)
C13 P1 C1 C6 69.3(5)
B1 P1 C1 C6 -167.0(5)
C6 C1 C2 C3 -4.4(8)
P1 C1 C2 C3 179.7(4)
C1 C2 C3 C4 3.9(8)
C2 C3 C4 C5 -0.1(9)
C3 C4 C5 C6 -2.7(10)
C3 C4 C5 C7 173.6(7)
C4 C5 C6 C1 2.1(9)
C7 C5 C6 C1 -175.2(5)
C4 C5 C6 O1 177.1(5)
C7 C5 C6 O1 -0.1(6)
C2 C1 C6 C5 1.6(9)
P1 C1 C6 C5 177.3(5)
C2 C1 C6 O1 -172.7(5)
P1 C1 C6 O1 3.0(8)
C12 O1 C6 C5 1.6(6)
C12 O1 C6 C1 176.7(5)
C6 C5 C7 C12 -1.4(7)
C4 C5 C7 C12 -178.0(7)
C6 C5 C7 C8 -179.1(7)
C4 C5 C7 C8 4.4(13)
C12 C7 C8 C9 -4.2(9)
C5 C7 C8 C9 173.2(7)
C7 C8 C9 C10 6.2(10)
C8 C9 C10 C11 2.8(11)
C9 C10 C11 C12 -13.1(9)
C9 C10 C11 P2 -178.2(5)
O3 P2 C11 C10 -32.3(5)
B2 P2 C11 C10 -154.7(7)
C29 P2 C11 C10 70.8(5)
O3 P2 C11 C12 164.1(5)
B2 P2 C11 C12 41.7(8)
C29 P2 C11 C12 -92.9(5)
C10 C11 C12 C7 15.2(9)
P2 C11 C12 C7 179.7(5)
C10 C11 C12 O1 -173.6(6)
P2 C11 C12 O1 -9.0(9)
C8 C7 C12 C11 -6.9(10)
C5 C7 C12 C11 175.0(6)
C8 C7 C12 O1 -179.4(5)
C5 C7 C12 O1 2.5(7)
C6 O1 C12 C11 -174.9(6)
C6 O1 C12 C7 -2.6(6)
O2 P1 C13 C18 -145.8(4)
C1 P1 C13 C18 107.9(4)
B1 P1 C13 C18 -15.4(5)
O2 P1 C13 C14 35.8(4)
C1 P1 C13 C14 -70.5(4)
B1 P1 C13 C14 166.1(4)
C18 C13 C14 C15 -1.3(7)
P1 C13 C14 C15 177.1(4)
C13 C14 C15 C16 1.3(8)
C14 C15 C16 C17 -1.0(8)
C15 C16 C17 C18 0.6(10)
C16 C17 C18 C13 -0.5(10)
C14 C13 C18 C17 0.9(8)
P1 C13 C18 C17 -177.6(5)
P1 O2 C19 C24 -85.3(4)
P1 O2 C19 C20 152.3(3)
O2 C19 C20 C21 175.1(4)
C24 C19 C20 C21 55.6(6)
O2 C19 C20 C25 -56.0(6)
C24 C19 C20 C25 -175.6(5)
C19 C20 C21 C22 -55.1(7)
C25 C20 C21 C22 175.4(6)
C20 C21 C22 C23 57.1(7)
C21 C22 C23 C28 -179.4(5)
C21 C22 C23 C24 -54.6(6)
O2 C19 C24 C23 -174.3(4)
C20 C19 C24 C23 -56.3(6)
C22 C23 C24 C19 54.0(6)
C28 C23 C24 C19 -179.5(5)
O3 P2 C29 C34 -142.7(6)
C11 P2 C29 C34 113.2(6)
B2 P2 C29 C34 -19.1(7)
O3 P2 C29 C30 43.6(5)
C11 P2 C29 C30 -60.4(5)
B2 P2 C29 C30 167.2(5)
C34 C29 C30 C31 6.5(10)
P2 C29 C30 C31 -179.7(5)
C29 C30 C31 C32 -6.5(11)
C30 C31 C32 C33 4.3(15)
C31 C32 C33 C34 -1.9(19)
C32 C33 C34 C29 1.9(19)
C30 C29 C34 C33 -4.4(14)
P2 C29 C34 C33 -177.9(9)
P2 O3 C35 C40 -80.2(4)
P2 O3 C35 C36 155.7(3)
O3 C35 C36 C41 -55.9(5)
C40 C35 C36 C41 -178.3(4)
O3 C35 C36 C37 177.4(4)
C40 C35 C36 C37 54.9(5)
C41 C36 C37 C38 178.0(4)
C35 C36 C37 C38 -54.9(5)
C36 C37 C38 C39 58.0(6)
C37 C38 C39 C40 -56.0(6)
C37 C38 C39 C44 -179.9(5)
O3 C35 C40 C39 -176.8(4)
C36 C35 C40 C39 -57.0(6)
C38 C39 C40 C35 55.2(6)
C44 C39 C40 C35 179.7(5)
C35 C36 C41 C43 168.6(4)
C37 C36 C41 C43 -68.4(6)
C35 C36 C41 C42 -66.6(6)
C37 C36 C41 C42 56.4(6)
C21 C20 C25 C27 60.6(8)
C19 C20 C25 C27 -65.5(8)
C21 C20 C25 C26 -70.0(8)
C19 C20 C25 C26 163.9(6)

loop_
_platon_squeeze_void_nr
_platon_squeeze_void_average_x
_platon_squeeze_void_average_y
_platon_squeeze_void_average_z
_platon_squeeze_void_volume
_platon_squeeze_void_count_electrons
_platon_squeeze_void_content
1 0.500 -0.033 0.500 279 56 ' '
